data_2017387
loop_
_publ_author_name
'Churakov, Andrei V.'
'Lermontova, Elmira Kh.'
'Zaitsev, Kirill V.'
'Huang, Mengmeng'
'Karlov, Sergey S.'
'Zaitseva, Galina S.'
'Howard, Judith A. K.'

_publ_section_title
;
 Crystal packing in the structures of diethanolamine derivatives
;
_journal_coeditor_code GD3304
_journal_issue 11
_journal_name_full 'Acta Crystallographica Section C'
_journal_page_first o587
_journal_page_last o592
_journal_paper_doi 10.1107/S0108270109036749
_journal_volume 65
_journal_year 2009
_chemical_formula_iupac 'C21 H27 N O2'
_chemical_formula_moiety 'C21 H27 N O2'
_chemical_formula_sum 'C21 H27 N O2'
_chemical_formula_weight 325.44
_chemical_name_systematic
;
1-{2-[hydroxy(diphenyl)methyl]pyrrolidin-1-yl}- 2-methylpropan-2-ol
;
_space_group_IT_number 19
_symmetry_cell_setting orthorhombic
_symmetry_space_group_name_Hall 'P 2ac 2ab'
_symmetry_space_group_name_H-M 'P 21 21 21'
_atom_sites_solution_hydrogens difmap
_atom_sites_solution_primary direct
_atom_sites_solution_secondary difmap
_audit_creation_method SHELXL97
_cell_angle_alpha 90.00
_cell_angle_beta 90.00
_cell_angle_gamma 90.00
_cell_formula_units_Z 4
_cell_length_a 8.5024(4)
_cell_length_b 11.9480(5)
_cell_length_c 17.6485(7)
_cell_measurement_reflns_used 6375
_cell_measurement_temperature 120(2)
_cell_measurement_theta_max 29.868
_cell_measurement_theta_min 2.308
_cell_volume 1792.85(13)
_computing_cell_refinement 'SAINT (Bruker, 2004)'
_computing_data_collection 'SMART (Bruker, 2004)'
_computing_data_reduction 'SAINT (Bruker, 2004)'
_computing_molecular_graphics 'SHELXTL (Sheldrick, 2008)'
_computing_publication_material 'SHELXTL (Sheldrick, 2008)'
_computing_structure_refinement 'SHELXL97 (Sheldrick, 2008)'
_computing_structure_solution 'SHELXS97 (Sheldrick, 2008)'
_diffrn_ambient_temperature 120(2)
_diffrn_measured_fraction_theta_full 1.000
_diffrn_measured_fraction_theta_max 1.000
_diffrn_measurement_device_type 'Bruker SMART 1K'
_diffrn_measurement_method \w
_diffrn_radiation_monochromator graphite
_diffrn_radiation_source 'fine-focus sealed tube'
_diffrn_radiation_type MoK\a
_diffrn_radiation_wavelength 0.71073
_diffrn_reflns_av_R_equivalents 0.0399
_diffrn_reflns_av_sigmaI/netI 0.0311
_diffrn_reflns_limit_h_max 11
_diffrn_reflns_limit_h_min -11
_diffrn_reflns_limit_k_max 16
_diffrn_reflns_limit_k_min -12
_diffrn_reflns_limit_l_max 24
_diffrn_reflns_limit_l_min -19
_diffrn_reflns_number 12996
_diffrn_reflns_theta_full 28.99
_diffrn_reflns_theta_max 28.99
_diffrn_reflns_theta_min 2.06
_diffrn_standards_decay_% 0
_diffrn_standards_interval_time 0
_diffrn_standards_number 0
_exptl_absorpt_coefficient_mu 0.077
_exptl_absorpt_correction_T_max 0.9849
_exptl_absorpt_correction_T_min 0.9774
_exptl_absorpt_correction_type multi-scan
_exptl_absorpt_process_details '(SADABS; Bruker, 2004)'
_exptl_crystal_colour colourless
_exptl_crystal_density_diffrn 1.206
_exptl_crystal_density_method 'not measured'
_exptl_crystal_description block
_exptl_crystal_F_000 704
_exptl_crystal_size_max 0.30
_exptl_crystal_size_mid 0.24
_exptl_crystal_size_min 0.20
_refine_diff_density_max 0.207
_refine_diff_density_min -0.195
_refine_ls_extinction_method none
_refine_ls_goodness_of_fit_ref 1.026
_refine_ls_hydrogen_treatment refall
_refine_ls_matrix_type full
_refine_ls_number_parameters 325
_refine_ls_number_reflns 2712
_refine_ls_number_restraints 0
_refine_ls_restrained_S_all 1.026
_refine_ls_R_factor_all 0.0436
_refine_ls_R_factor_gt 0.0353
_refine_ls_shift/su_max 0.000
_refine_ls_shift/su_mean 0.000
_refine_ls_structure_factor_coef Fsqd
_refine_ls_weighting_details 'calc w = 1/[\s^2^(Fo^2^)+(0.0452P)^2^+0.2289P] where P=(Fo^2^+2Fc^2^)/3'
_refine_ls_weighting_scheme calc
_refine_ls_wR_factor_gt 0.0807
_refine_ls_wR_factor_ref 0.0833
_reflns_number_gt 2398
_reflns_number_total 2712
_reflns_threshold_expression I>2\s(I)
_cod_data_source_file gd3304.cif
_cod_data_source_block II
_cod_database_code 2017387
_cod_database_fobs_code 2017387

loop_
_symmetry_equiv_pos_as_xyz
'x, y, z'
'-x+1/2, -y, z+1/2'
'-x, y+1/2, -z+1/2'
'x+1/2, -y+1/2, -z'

loop_
_atom_site_type_symbol
_atom_site_label
_atom_site_fract_x
_atom_site_fract_y
_atom_site_fract_z
_atom_site_U_iso_or_equiv
_atom_site_adp_type
_atom_site_calc_flag
_atom_site_refinement_flags
_atom_site_occupancy
_atom_site_disorder_assembly
_atom_site_disorder_group
N N1 0.35346(16) 0.52971(12) 0.27771(8) 0.0168(3) Uani d . 1 . .
O O1 0.28678(14) 0.74120(10) 0.30108(7) 0.0189(2) Uani d . 1 . .
O O2 0.66413(14) 0.47597(11) 0.20799(7) 0.0221(3) Uani d . 1 . .
C C1 0.5350(2) 0.52078(14) 0.16482(9) 0.0189(3) Uani d . 1 . .
C C2 0.37558(19) 0.48853(14) 0.19995(10) 0.0184(3) Uani d . 1 . .
C C3 0.5592(2) 0.64710(15) 0.16528(11) 0.0225(4) Uani d . 1 . .
C C4 0.5423(2) 0.47535(18) 0.08388(10) 0.0263(4) Uani d . 1 . .
C C5 0.4226(2) 0.45467(15) 0.33634(10) 0.0227(4) Uani d . 1 . .
C C6 0.2884(3) 0.42443(16) 0.38944(11) 0.0280(4) Uani d . 1 . .
C C7 0.1827(2) 0.52712(16) 0.38402(10) 0.0232(4) Uani d . 1 . .
C C8 0.18740(19) 0.55350(13) 0.29899(9) 0.0167(3) Uani d . 1 . .
C C9 0.14822(18) 0.67934(13) 0.28141(9) 0.0167(3) Uani d . 1 . .
C C10 0.10664(18) 0.70077(14) 0.19757(9) 0.0180(3) Uani d . 1 . .
C C11 0.1615(2) 0.79812(15) 0.16237(10) 0.0228(4) Uani d . 1 . .
C C12 0.1260(2) 0.82006(18) 0.08651(11) 0.0306(4) Uani d . 1 . .
C C13 0.0340(2) 0.7466(2) 0.04558(10) 0.0314(4) Uani d . 1 . .
C C14 -0.0230(2) 0.65083(18) 0.08018(10) 0.0279(4) Uani d . 1 . .
C C15 0.0126(2) 0.62770(16) 0.15586(10) 0.0224(4) Uani d . 1 . .
C C16 0.01362(19) 0.71839(13) 0.33306(9) 0.0172(3) Uani d . 1 . .
C C17 0.0390(2) 0.79870(15) 0.38896(10) 0.0218(3) Uani d . 1 . .
C C18 -0.0794(2) 0.82608(17) 0.44028(10) 0.0260(4) Uani d . 1 . .
C C19 -0.2242(2) 0.77320(16) 0.43673(10) 0.0247(4) Uani d . 1 . .
C C20 -0.2520(2) 0.69529(17) 0.37973(10) 0.0251(4) Uani d . 1 . .
C C21 -0.1349(2) 0.66812(15) 0.32815(10) 0.0226(4) Uani d . 1 . .
H H1 0.360(3) 0.695(2) 0.2932(14) 0.037(7) Uiso d . 1 . .
H H2 0.673(3) 0.406(2) 0.2018(15) 0.039(7) Uiso d . 1 . .
H H8 0.111(2) 0.5054(17) 0.2722(10) 0.016(5) Uiso d . 1 . .
H H11 0.226(3) 0.8489(19) 0.1884(13) 0.029(6) Uiso d . 1 . .
H H12 0.166(2) 0.8904(19) 0.0638(12) 0.024(5) Uiso d . 1 . .
H H13 0.004(3) 0.759(2) -0.0051(15) 0.040(6) Uiso d . 1 . .
H H14 -0.094(3) 0.5981(19) 0.0528(11) 0.026(5) Uiso d . 1 . .
H H15 -0.030(2) 0.5631(18) 0.1773(11) 0.021(5) Uiso d . 1 . .
H H17 0.141(2) 0.8358(17) 0.3923(11) 0.019(5) Uiso d . 1 . .
H H18 -0.063(3) 0.881(2) 0.4783(12) 0.030(6) Uiso d . 1 . .
H H19 -0.306(3) 0.7904(18) 0.4737(12) 0.026(5) Uiso d . 1 . .
H H20 -0.358(3) 0.6615(19) 0.3750(12) 0.027(6) Uiso d . 1 . .
H H21 -0.158(2) 0.6126(17) 0.2876(11) 0.015(5) Uiso d . 1 . .
H H22 0.294(2) 0.5219(18) 0.1672(11) 0.023(5) Uiso d . 1 . .
H H23 0.368(2) 0.4065(18) 0.1989(12) 0.022(5) Uiso d . 1 . .
H H31 0.650(3) 0.6659(19) 0.1338(12) 0.027(6) Uiso d . 1 . .
H H32 0.467(3) 0.6827(18) 0.1449(12) 0.024(5) Uiso d . 1 . .
H H33 0.573(2) 0.6771(18) 0.2192(12) 0.023(5) Uiso d . 1 . .
H H41 0.535(3) 0.393(2) 0.0857(12) 0.031(6) Uiso d . 1 . .
H H42 0.451(3) 0.507(2) 0.0521(13) 0.040(7) Uiso d . 1 . .
H H43 0.642(3) 0.4923(19) 0.0583(13) 0.028(6) Uiso d . 1 . .
H H51 0.506(3) 0.494(2) 0.3651(12) 0.032(6) Uiso d . 1 . .
H H52 0.473(3) 0.3898(19) 0.3115(12) 0.027(5) Uiso d . 1 . .
H H61 0.327(3) 0.409(2) 0.4391(14) 0.033(6) Uiso d . 1 . .
H H62 0.231(3) 0.358(2) 0.3697(12) 0.027(6) Uiso d . 1 . .
H H71 0.077(3) 0.513(2) 0.4013(13) 0.034(6) Uiso d . 1 . .
H H72 0.229(3) 0.589(2) 0.4111(13) 0.033(6) Uiso d . 1 . .

loop_
_atom_site_aniso_label
_atom_site_aniso_U_11
_atom_site_aniso_U_22
_atom_site_aniso_U_33
_atom_site_aniso_U_12
_atom_site_aniso_U_13
_atom_site_aniso_U_23
N1 0.0180(6) 0.0155(6) 0.0168(6) 0.0015(5) -0.0003(5) 0.0015(5)
O1 0.0165(5) 0.0148(5) 0.0255(6) -0.0015(5) -0.0002(5) -0.0021(5)
O2 0.0193(5) 0.0162(6) 0.0307(7) 0.0028(5) -0.0023(5) 0.0004(5)
C1 0.0188(7) 0.0168(7) 0.0210(8) 0.0019(7) 0.0002(7) 0.0005(6)
C2 0.0179(7) 0.0183(8) 0.0191(8) -0.0007(6) 0.0009(6) -0.0022(6)
C3 0.0237(8) 0.0166(8) 0.0273(9) 0.0012(7) 0.0032(8) 0.0038(7)
C4 0.0264(9) 0.0294(10) 0.0231(9) 0.0003(8) 0.0033(7) -0.0032(7)
C5 0.0232(8) 0.0206(8) 0.0244(8) 0.0017(7) -0.0030(7) 0.0052(7)
C6 0.0342(10) 0.0235(9) 0.0263(9) 0.0058(9) 0.0039(8) 0.0096(7)
C7 0.0301(10) 0.0207(8) 0.0186(8) 0.0047(8) 0.0035(7) 0.0038(7)
C8 0.0166(7) 0.0145(7) 0.0190(7) -0.0015(6) 0.0002(6) 0.0005(6)
C9 0.0181(7) 0.0136(7) 0.0183(7) -0.0014(6) -0.0006(6) 0.0001(6)
C10 0.0162(7) 0.0203(7) 0.0176(7) 0.0047(6) 0.0018(6) 0.0002(6)
C11 0.0231(8) 0.0216(8) 0.0236(9) 0.0038(7) 0.0012(7) 0.0039(7)
C12 0.0335(10) 0.0328(10) 0.0256(9) 0.0081(9) 0.0084(8) 0.0112(8)
C13 0.0343(10) 0.0428(11) 0.0170(8) 0.0154(10) 0.0022(8) 0.0036(8)
C14 0.0254(9) 0.0369(11) 0.0216(9) 0.0078(8) -0.0024(7) -0.0043(7)
C15 0.0216(8) 0.0258(8) 0.0199(8) 0.0018(7) 0.0009(7) 0.0000(7)
C16 0.0194(7) 0.0156(7) 0.0167(7) 0.0024(6) 0.0000(6) 0.0018(6)
C17 0.0235(8) 0.0202(8) 0.0218(8) -0.0023(7) 0.0008(7) -0.0029(7)
C18 0.0297(9) 0.0279(9) 0.0203(8) 0.0021(8) 0.0009(7) -0.0061(7)
C19 0.0251(9) 0.0278(9) 0.0212(8) 0.0059(7) 0.0045(7) 0.0018(7)
C20 0.0211(8) 0.0277(9) 0.0266(9) -0.0011(8) 0.0032(7) 0.0013(7)
C21 0.0221(8) 0.0235(8) 0.0220(9) -0.0020(7) -0.0002(7) -0.0022(7)

loop_
_atom_type_symbol
_atom_type_description
_atom_type_scat_dispersion_real
_atom_type_scat_dispersion_imag
_atom_type_scat_source
C C 0.0033 0.0016 'International Tables Vol C Tables 4.2.6.8 and 6.1.1.4'
H H 0.0000 0.0000 'International Tables Vol C Tables 4.2.6.8 and 6.1.1.4'
N N 0.0061 0.0033 'International Tables Vol C Tables 4.2.6.8 and 6.1.1.4'
O O 0.0106 0.0060 'International Tables Vol C Tables 4.2.6.8 and 6.1.1.4'

loop_
_geom_angle_atom_site_label_1
_geom_angle_atom_site_label_2
_geom_angle_atom_site_label_3
_geom_angle_site_symmetry_1
_geom_angle_site_symmetry_3
_geom_angle
_geom_angle_publ_flag
C2 N1 C8 . . 114.89(13) no
C2 N1 C5 . . 113.36(14) no
C8 N1 C5 . . 108.29(13) no
C9 O1 H1 . . 103.1(17) no
C1 O2 H2 . . 111.3(17) no
O2 C1 C3 . . 105.26(14) no
O2 C1 C4 . . 109.37(14) no
C3 C1 C4 . . 110.56(15) no
O2 C1 C2 . . 111.43(13) no
C3 C1 C2 . . 111.37(14) no
C4 C1 C2 . . 108.83(14) no
N1 C2 C1 . . 113.88(14) no
N1 C2 H22 . . 108.9(12) no
C1 C2 H22 . . 106.2(12) no
N1 C2 H23 . . 110.0(13) no
C1 C2 H23 . . 107.6(12) no
H22 C2 H23 . . 110.1(17) no
C1 C3 H31 . . 109.3(14) no
C1 C3 H32 . . 109.1(13) no
H31 C3 H32 . . 109.1(16) no
C1 C3 H33 . . 111.6(12) no
H31 C3 H33 . . 110.9(17) no
H32 C3 H33 . . 106.7(17) no
C1 C4 H41 . . 108.7(13) no
C1 C4 H42 . . 110.4(14) no
H41 C4 H42 . . 109.9(19) no
C1 C4 H43 . . 113.0(13) no
H41 C4 H43 . . 105.7(19) no
H42 C4 H43 . . 109.0(17) no
N1 C5 C6 . . 105.97(14) no
N1 C5 H51 . . 110.9(13) no
C6 C5 H51 . . 109.6(12) no
N1 C5 H52 . . 109.5(12) no
C6 C5 H52 . . 114.4(13) no
H51 C5 H52 . . 106.5(18) no
C5 C6 C7 . . 102.29(14) no
C5 C6 H61 . . 110.6(14) no
C7 C6 H61 . . 114.9(15) no
C5 C6 H62 . . 109.9(13) no
C7 C6 H62 . . 109.4(13) no
H61 C6 H62 . . 109(2) no
C6 C7 C8 . . 102.19(14) no
C6 C7 H71 . . 113.1(15) no
C8 C7 H71 . . 111.7(14) no
C6 C7 H72 . . 110.1(14) no
C8 C7 H72 . . 108.6(14) no
H71 C7 H72 . . 111(2) no
N1 C8 C7 . . 103.45(13) no
N1 C8 C9 . . 109.52(13) no
C7 C8 C9 . . 112.60(14) no
N1 C8 H8 . . 113.0(11) no
C7 C8 H8 . . 109.4(11) no
C9 C8 H8 . . 108.8(11) no
O1 C9 C16 . . 108.19(13) no
O1 C9 C10 . . 109.57(13) no
C16 C9 C10 . . 110.37(13) no
O1 C9 C8 . . 105.75(12) no
C16 C9 C8 . . 109.37(13) no
C10 C9 C8 . . 113.38(13) no
C15 C10 C11 . . 118.52(16) no
C15 C10 C9 . . 122.28(15) no
C11 C10 C9 . . 119.18(15) no
C12 C11 C10 . . 120.63(18) no
C12 C11 H11 . . 118.3(14) no
C10 C11 H11 . . 121.0(14) no
C13 C12 C11 . . 120.32(19) no
C13 C12 H12 . . 121.3(12) no
C11 C12 H12 . . 118.3(13) no
C12 C13 C14 . . 119.54(17) no
C12 C13 H13 . . 123.6(17) no
C14 C13 H13 . . 116.8(17) no
C13 C14 C15 . . 120.62(19) no
C13 C14 H14 . . 121.3(12) no
C15 C14 H14 . . 118.0(12) no
C10 C15 C14 . . 120.35(18) no
C10 C15 H15 . . 121.9(12) no
C14 C15 H15 . . 117.7(12) no
C17 C16 C21 . . 118.60(16) no
C17 C16 C9 . . 120.95(15) no
C21 C16 C9 . . 120.32(14) no
C18 C17 C16 . . 120.70(17) no
C18 C17 H17 . . 119.8(12) no
C16 C17 H17 . . 119.5(12) no
C19 C18 C17 . . 120.38(17) no
C19 C18 H18 . . 118.8(14) no
C17 C18 H18 . . 120.9(14) no
C18 C19 C20 . . 119.25(17) no
C18 C19 H19 . . 120.5(13) no
C20 C19 H19 . . 120.3(13) no
C21 C20 C19 . . 120.63(17) no
C21 C20 H20 . . 120.0(13) no
C19 C20 H20 . . 119.3(13) no
C20 C21 C16 . . 120.39(16) no
C20 C21 H21 . . 119.3(11) no
C16 C21 H21 . . 120.4(11) no

loop_
_geom_bond_atom_site_label_1
_geom_bond_atom_site_label_2
_geom_bond_site_symmetry_2
_geom_bond_distance
_geom_bond_publ_flag
N1 C2 . 1.470(2) no
N1 C8 . 1.488(2) no
N1 C5 . 1.490(2) no
O1 C9 . 1.4334(19) no
O1 H1 . 0.84(3) no
O2 C1 . 1.439(2) no
O2 H2 . 0.85(3) no
C1 C3 . 1.523(2) no
C1 C4 . 1.530(2) no
C1 C2 . 1.540(2) no
C2 H22 . 0.98(2) no
C2 H23 . 0.98(2) no
C3 H31 . 0.98(2) no
C3 H32 . 0.96(2) no
C3 H33 . 1.02(2) no
C4 H41 . 0.99(2) no
C4 H42 . 1.03(3) no
C4 H43 . 0.99(2) no
C5 C6 . 1.520(3) no
C5 H51 . 0.99(2) no
C5 H52 . 0.99(2) no
C6 C7 . 1.524(3) no
C6 H61 . 0.96(2) no
C6 H62 . 0.99(2) no
C7 C8 . 1.534(2) no
C7 H71 . 0.96(3) no
C7 H72 . 0.96(2) no
C8 C9 . 1.571(2) no
C8 H8 . 0.99(2) no
C9 C16 . 1.536(2) no
C9 C10 . 1.543(2) no
C10 C15 . 1.394(2) no
C10 C11 . 1.399(2) no
C11 C12 . 1.397(3) no
C11 H11 . 0.94(2) no
C12 C13 . 1.380(3) no
C12 H12 . 0.99(2) no
C13 C14 . 1.385(3) no
C13 H13 . 0.94(3) no
C14 C15 . 1.397(3) no
C14 H14 . 1.00(2) no
C15 H15 . 0.93(2) no
C16 C17 . 1.393(2) no
C16 C21 . 1.401(2) no
C17 C18 . 1.393(3) no
C17 H17 . 0.98(2) no
C18 C19 . 1.386(3) no
C18 H18 . 0.95(2) no
C19 C20 . 1.391(3) no
C19 H19 . 0.98(2) no
C20 C21 . 1.388(2) no
C20 H20 . 0.99(2) no
C21 H21 . 0.99(2) no

loop_
_geom_hbond_atom_site_label_D
_geom_hbond_atom_site_label_H
_geom_hbond_atom_site_label_A
_geom_hbond_site_symmetry_A
_geom_hbond_distance_DH
_geom_hbond_distance_HA
_geom_hbond_distance_DA
_geom_hbond_angle_DHA
O1 H1 N1 . 0.84(3) 1.99(3) 2.6223(18) 131(2)
O2 H2 O1 3_645 0.85(3) 1.99(3) 2.8404(17) 172(2)

loop_
_cod_related_entry_id
_cod_related_entry_database
_cod_related_entry_code
1 ChemSpider 25936541
